data_2202948
loop_
_publ_author_name
'Bremner, Colin A.'
'Harrison, William T. A.'

_publ_section_title
;
 Bis(1-carbamoylguanidinium) diaquatetrachlorocobaltate(II)
;
_journal_issue 7
_journal_name_full 'Acta Crystallographica Section E'
_journal_page_first m467
_journal_page_last m469
_journal_paper_doi 10.1107/S1600536803012406
_journal_volume 59
_journal_year 2003
_chemical_formula_iupac '(C2 H7 N4 O)2 [Co Cl4 (H2 O)2]'
_chemical_formula_moiety '2C2 H7 N4 O 1+, Co Cl4 H4 O2 2-'
_chemical_formula_sum 'C4 H18 Cl4 Co N8 O4'
_chemical_formula_weight 443.00
_chemical_name_systematic ?
_space_group_IT_number 14
_symmetry_cell_setting monoclinic
_symmetry_space_group_name_Hall '-P 2yn'
_symmetry_space_group_name_H-M 'P 1 21/n 1'
_atom_sites_solution_hydrogens 'difmap (O-H) and geom (N-H)'
_atom_sites_solution_primary direct
_atom_sites_solution_secondary difmap
_audit_creation_method SHELXL-97
_cell_angle_alpha 90.00
_cell_angle_beta 103.11800(10)
_cell_angle_gamma 90.00
_cell_formula_units_Z 2
_cell_length_a 6.3488(3)
_cell_length_b 11.3392(5)
_cell_length_c 11.5436(5)
_cell_measurement_reflns_used 3083
_cell_measurement_temperature 293(2)
_cell_measurement_theta_max 32.44
_cell_measurement_theta_min 2.55
_cell_volume 809.34(6)
_computing_cell_refinement 'SAINT (Bruker, 1999)'
_computing_data_collection 'SMART (Bruker, 1999)'
_computing_data_reduction SAINT
_computing_molecular_graphics 'ORTEP-3 (Farrugia, 1997) and ATOMS (Shape Software, 1999)'
_computing_publication_material SHELXL97
_computing_structure_refinement 'SHELXL97 (Sheldrick, 1997)'
_computing_structure_solution 'SHELXS97 (Sheldrick, 1997)'
_diffrn_ambient_temperature 293(2)
_diffrn_measured_fraction_theta_full 0.993
_diffrn_measured_fraction_theta_max 0.993
_diffrn_measurement_device_type 'Bruker SMART1000 CCD'
_diffrn_measurement_method \w
_diffrn_radiation_monochromator graphite
_diffrn_radiation_source 'fine-focus sealed tube'
_diffrn_radiation_type MoK\a
_diffrn_radiation_wavelength 0.71073
_diffrn_reflns_av_R_equivalents 0.0189
_diffrn_reflns_av_sigmaI/netI 0.0261
_diffrn_reflns_limit_h_max 9
_diffrn_reflns_limit_h_min -8
_diffrn_reflns_limit_k_max 17
_diffrn_reflns_limit_k_min -17
_diffrn_reflns_limit_l_max 17
_diffrn_reflns_limit_l_min -16
_diffrn_reflns_number 7802
_diffrn_reflns_theta_full 32.49
_diffrn_reflns_theta_max 32.49
_diffrn_reflns_theta_min 2.55
_diffrn_standards_decay_% 0
_exptl_absorpt_coefficient_mu 1.746
_exptl_absorpt_correction_T_max 0.810
_exptl_absorpt_correction_T_min 0.650
_exptl_absorpt_correction_type multi-scan
_exptl_absorpt_process_details '(SADABS; Bruker, 1999)'
_exptl_crystal_colour purple
_exptl_crystal_density_diffrn 1.818
_exptl_crystal_density_method 'not measured'
_exptl_crystal_description block
_exptl_crystal_F_000 450
_exptl_crystal_size_max 0.26
_exptl_crystal_size_mid 0.19
_exptl_crystal_size_min 0.13
_refine_diff_density_max 0.368
_refine_diff_density_min -0.294
_refine_ls_extinction_method none
_refine_ls_goodness_of_fit_ref 0.956
_refine_ls_hydrogen_treatment constr
_refine_ls_matrix_type full
_refine_ls_number_parameters 98
_refine_ls_number_reflns 2914
_refine_ls_number_restraints 0
_refine_ls_restrained_S_all 0.956
_refine_ls_R_factor_all 0.0428
_refine_ls_R_factor_gt 0.0268
_refine_ls_shift/su_max <0.001
_refine_ls_shift/su_mean 0.000
_refine_ls_structure_factor_coef Fsqd
_refine_ls_weighting_details 'calc w = 1/[\s^2^(Fo^2^)+(0.0356P)^2^] where P = (Fo^2^+2Fc^2^)/3'
_refine_ls_weighting_scheme calc
_refine_ls_wR_factor_gt 0.0636
_refine_ls_wR_factor_ref 0.0683
_reflns_number_gt 2160
_reflns_number_total 2914
_reflns_threshold_expression I>2\s(I)
_cod_data_source_file wn6167.cif
_cod_data_source_block I
_cod_original_sg_symbol_H-M 'P 21/n'
_cod_database_code 2202948
_cod_database_fobs_code 2202948

loop_
_symmetry_equiv_pos_as_xyz
'x, y, z'
'-x+1/2, y+1/2, -z+1/2'
'-x, -y, -z'
'x-1/2, -y-1/2, z-1/2'

loop_
_atom_site_label
_atom_site_fract_x
_atom_site_fract_y
_atom_site_fract_z
_atom_site_U_iso_or_equiv
_atom_site_adp_type
_atom_site_calc_flag
_atom_site_refinement_flags
_atom_site_occupancy
_atom_site_disorder_assembly
_atom_site_disorder_group
_atom_site_type_symbol
Co1 0.0000 0.5000 0.0000 0.02519(8) Uani d S 1 . . Co
Cl1 0.00034(6) 0.49559(3) 0.21078(3) 0.03329(9) Uani d . 1 . . Cl
Cl2 0.31559(6) 0.63849(3) 0.04533(3) 0.03150(9) Uani d . 1 . . Cl
O1 0.23677(16) 0.36722(8) 0.02831(9) 0.0288(2) Uani d . 1 . . O
H1 0.2265 0.2989 0.0004 0.035 Uiso d R 1 . . H
H2 0.3452 0.3945 0.0025 0.035 Uiso d R 1 . . H
O2 0.70085(19) 0.35117(9) 0.44223(10) 0.0409(3) Uani d . 1 . . O
N1 0.4719(2) 0.29772(10) 0.27020(12) 0.0394(3) Uani d . 1 . . N
H3 0.4909 0.2236 0.2843 0.047 Uiso calc R 1 . . H
H4 0.3858 0.3211 0.2056 0.047 Uiso calc R 1 . . H
N2 0.5279(2) 0.49248(9) 0.31399(12) 0.0306(3) Uani d . 1 . . N
H5 0.4288 0.5041 0.2506 0.037 Uiso calc R 1 . . H
N3 0.5648(2) 0.69217(10) 0.32110(12) 0.0398(3) Uani d . 1 . . N
H6 0.6197 0.7563 0.3548 0.048 Uiso calc R 1 . . H
H7 0.4714 0.6951 0.2543 0.048 Uiso calc R 1 . . H
N4 0.7651(2) 0.58169(11) 0.47313(11) 0.0372(3) Uani d . 1 . . N
H8 0.8224 0.6445 0.5086 0.045 Uiso calc R 1 . . H
H9 0.8009 0.5137 0.5044 0.045 Uiso calc R 1 . . H
C1 0.5749(2) 0.37577(12) 0.34769(13) 0.0301(3) Uani d . 1 . . C
C2 0.6237(2) 0.58962(12) 0.37173(13) 0.0286(3) Uani d . 1 . . C

loop_
_atom_site_aniso_label
_atom_site_aniso_U_11
_atom_site_aniso_U_22
_atom_site_aniso_U_33
_atom_site_aniso_U_12
_atom_site_aniso_U_13
_atom_site_aniso_U_23
Co1 0.02434(14) 0.02235(12) 0.02850(14) 0.00140(9) 0.00516(10) 0.00021(10)
Cl1 0.0347(2) 0.03586(18) 0.03060(18) 0.00071(14) 0.01009(15) -0.00024(14)
Cl2 0.02900(17) 0.02758(15) 0.03733(19) -0.00376(13) 0.00631(13) 0.00077(14)
O1 0.0291(5) 0.0225(4) 0.0360(5) 0.0002(4) 0.0100(4) -0.0018(4)
O2 0.0451(6) 0.0284(5) 0.0408(6) 0.0001(5) -0.0077(5) 0.0070(4)
N1 0.0484(8) 0.0255(6) 0.0380(7) -0.0015(5) -0.0035(6) 0.0025(5)
N2 0.0304(6) 0.0242(5) 0.0329(6) 0.0013(4) -0.0018(5) 0.0025(5)
N3 0.0536(8) 0.0245(6) 0.0366(7) 0.0025(5) 0.0002(6) 0.0008(5)
N4 0.0386(7) 0.0290(6) 0.0384(7) -0.0001(5) -0.0028(6) -0.0019(5)
C1 0.0287(7) 0.0262(6) 0.0347(8) -0.0001(5) 0.0059(6) 0.0033(5)
C2 0.0282(7) 0.0265(6) 0.0316(7) 0.0009(5) 0.0078(6) -0.0009(5)

loop_
_atom_type_symbol
_atom_type_description
_atom_type_scat_dispersion_real
_atom_type_scat_dispersion_imag
_atom_type_scat_source
C C 0.0033 0.0016 'International Tables Vol C Tables 4.2.6.8 and 6.1.1.4'
H H 0.0000 0.0000 'International Tables Vol C Tables 4.2.6.8 and 6.1.1.4'
N N 0.0061 0.0033 'International Tables Vol C Tables 4.2.6.8 and 6.1.1.4'
O O 0.0106 0.0060 'International Tables Vol C Tables 4.2.6.8 and 6.1.1.4'
Cl Cl 0.1484 0.1585 'International Tables Vol C Tables 4.2.6.8 and 6.1.1.4'
Co Co 0.3494 0.9721 'International Tables Vol C Tables 4.2.6.8 and 6.1.1.4'

loop_
_geom_angle_atom_site_label_1
_geom_angle_atom_site_label_2
_geom_angle_atom_site_label_3
_geom_angle_site_symmetry_1
_geom_angle_site_symmetry_3
_geom_angle
O1 Co1 O1 . 3_565 180.0
O1 Co1 Cl1 . . 89.51(3)
O1 Co1 Cl1 3_565 . 90.49(3)
O1 Co1 Cl1 . 3_565 90.49(3)
O1 Co1 Cl1 3_565 3_565 89.51(3)
Cl1 Co1 Cl1 . 3_565 180.0
O1 Co1 Cl2 . 3_565 95.36(3)
O1 Co1 Cl2 3_565 3_565 84.64(3)
Cl1 Co1 Cl2 . 3_565 90.869(12)
Cl1 Co1 Cl2 3_565 3_565 89.131(12)
O1 Co1 Cl2 . . 84.64(3)
O1 Co1 Cl2 3_565 . 95.36(3)
Cl1 Co1 Cl2 . . 89.131(12)
Cl1 Co1 Cl2 3_565 . 90.869(12)
Cl2 Co1 Cl2 3_565 . 180.000(12)
Co1 O1 H1 . . 127.9
Co1 O1 H2 . . 106.7
H1 O1 H2 . . 101.3
C1 N1 H3 . . 120.0
C1 N1 H4 . . 120.0
H3 N1 H4 . . 120.0
C2 N2 C1 . . 126.17(13)
C2 N2 H5 . . 116.9
C1 N2 H5 . . 116.9
C2 N3 H6 . . 120.0
C2 N3 H7 . . 120.0
H6 N3 H7 . . 120.0
C2 N4 H8 . . 120.0
C2 N4 H9 . . 120.0
H8 N4 H9 . . 120.0
O2 C1 N1 . . 124.84(13)
O2 C1 N2 . . 121.23(13)
N1 C1 N2 . . 113.93(13)
N4 C2 N3 . . 121.77(14)
N4 C2 N2 . . 121.61(13)
N3 C2 N2 . . 116.62(13)

loop_
_geom_bond_atom_site_label_1
_geom_bond_atom_site_label_2
_geom_bond_site_symmetry_2
_geom_bond_distance
_geom_bond_publ_flag
Co1 O1 . 2.1000(9) yes
Co1 O1 3_565 2.1000(9) ?
Co1 Cl1 . 2.4332(4) yes
Co1 Cl1 3_565 2.4332(4) ?
Co1 Cl2 3_565 2.5057(3) ?
Co1 Cl2 . 2.5057(3) yes
O1 H1 . 0.8362 ?
O1 H2 . 0.8667 ?
O2 C1 . 1.2297(18) yes
N1 C1 . 1.3212(19) yes
N1 H3 . 0.8600 ?
N1 H4 . 0.8600 ?
N2 C2 . 1.3577(17) yes
N2 C1 . 1.3926(16) yes
N2 H5 . 0.8600 ?
N3 C2 . 1.3170(17) yes
N3 H6 . 0.8600 ?
N3 H7 . 0.8600 ?
N4 C2 . 1.3066(19) yes
N4 H8 . 0.8600 ?
N4 H9 . 0.8600 ?

loop_
_geom_hbond_atom_site_label_D
_geom_hbond_atom_site_label_H
_geom_hbond_atom_site_label_A
_geom_hbond_site_symmetry_A
_geom_hbond_distance_DH
_geom_hbond_distance_HA
_geom_hbond_distance_DA
_geom_hbond_angle_DHA
_geom_hbond_publ_flag
O1 H1 O2 4_565 0.84 1.82 2.6587(13) 179 yes
O1 H2 Cl2 3_665 0.87 2.37 3.1465(10) 149 yes
N1 H3 Cl1 2_545 0.86 2.59 3.4349(12) 170 yes
N1 H4 O1 . 0.86 2.12 2.9586(17) 166 yes
N2 H5 Cl1 . 0.86 2.66 3.2905(14) 132 yes
N2 H5 Cl2 . 0.86 2.77 3.5040(13) 144 yes
N3 H6 Cl2 4_676 0.86 2.56 3.3245(14) 148 yes
N3 H6 Cl1 2 0.86 2.87 3.4749(12) 129 yes
N3 H7 Cl2 . 0.86 2.48 3.2743(15) 155 yes
N4 H8 Cl2 4_676 0.86 2.50 3.2778(13) 151 yes
N4 H9 O2 . 0.86 2.03 2.6571(16) 129 yes
